data_4023454
loop_
_publ_author_name
'Cynthia B. Gilley'
'Yoshihisa Kobayashi'

_publ_section_title
;
 2-Nitrophenyl Isocyanide as a Versatile Convertible Isocyanide:
 Rapid Access to a Fused \g-Lactam \b-Lactone Bicycle
;
_journal_name_full 'Journal of Organic Chemistry'
_journal_page_first 4198
_journal_page_last 4204
_journal_paper_doi 10.1021/jo800486k
_journal_volume 73
_journal_year 2008
_chemical_absolute_configuration ad
_chemical_formula_sum 'C24 H27 N3 O7'
_chemical_formula_weight 469.49
_chemical_name_common KOB12
_chemical_name_systematic
;
 ?
;
_space_group.centring_type C

_space_group_IT_number 5
_space_group.IT_number 5

_symmetry_cell_setting monoclinic
_symmetry_space_group_name_Hall 'C 2y'
_symmetry_space_group_name_H-M 'C 1 2 1'
_atom_sites_solution_hydrogens geom
_atom_sites_solution_primary direct
_atom_sites_solution_secondary difmap
_audit_creation_method SHELXL-97
_cell_angle_alpha 90.00
_cell_angle_beta 105.377(5)
_cell_angle_gamma 90.00
_cell_formula_units_Z 4
_cell_length_a 20.5404(13)
_cell_length_b 7.9786(5)
_cell_length_c 14.1152(10)
_cell_measurement_reflns_used 3120
_cell_measurement_temperature 100(2)
_cell_measurement_theta_max 68.04
_cell_measurement_theta_min 4.47
_cell_volume 2230.4(3)
_computing_cell_refinement 'Bruker SMART'
_computing_data_collection 'Bruker SMART'
_computing_data_reduction 'Bruker SAINT'
_computing_molecular_graphics ORTEP-32
_computing_publication_material WinGX
_computing_structure_refinement SHELXL-97
_computing_structure_solution SIR-2004
_diffrn_ambient_temperature 100(2)
_diffrn_measured_fraction_theta_full 0.974
_diffrn_measured_fraction_theta_max 0.973
_diffrn_measurement_device_type 'CCD area detector'
_diffrn_measurement_method 'phi and omega scans'
_diffrn_radiation_monochromator graphite
_diffrn_radiation_source 'fine-focus sealed tube'
_diffrn_radiation_type CuK\a
_diffrn_radiation_wavelength 1.54178
_diffrn_reflns_av_R_equivalents 0.0609
_diffrn_reflns_av_sigmaI/netI 0.0762
_diffrn_reflns_limit_h_max 24
_diffrn_reflns_limit_h_min -24
_diffrn_reflns_limit_k_max 9
_diffrn_reflns_limit_k_min -9
_diffrn_reflns_limit_l_max 16
_diffrn_reflns_limit_l_min -16
_diffrn_reflns_number 10250
_diffrn_reflns_theta_full 67.00
_diffrn_reflns_theta_max 68.18
_diffrn_reflns_theta_min 4.46
_exptl_absorpt_coefficient_mu 0.865
_exptl_absorpt_correction_T_max 0.9662
_exptl_absorpt_correction_T_min 0.9033
_exptl_absorpt_correction_type multi-scan
_exptl_absorpt_process_details SADABS
_exptl_crystal_colour colorless
_exptl_crystal_density_diffrn 1.398
_exptl_crystal_density_method 'not measured'
_exptl_crystal_description needle
_exptl_crystal_F_000 992
_exptl_crystal_size_max 0.12
_exptl_crystal_size_mid 0.08
_exptl_crystal_size_min 0.04
_refine_diff_density_max 0.282
_refine_diff_density_min -0.303
_refine_diff_density_rms 0.048
_refine_ls_abs_structure_details 'Flack H D (1983), Acta Cryst. A39, 876-881'
_refine_ls_abs_structure_Flack -0.2(3)
_refine_ls_extinction_method none
_refine_ls_goodness_of_fit_ref 1.021
_refine_ls_hydrogen_treatment constr
_refine_ls_matrix_type full
_refine_ls_number_parameters 324
_refine_ls_number_reflns 3817
_refine_ls_number_restraints 1
_refine_ls_restrained_S_all 1.020
_refine_ls_R_factor_all 0.0693
_refine_ls_R_factor_gt 0.0490
_refine_ls_shift/su_max 0.001
_refine_ls_shift/su_mean 0.000
_refine_ls_structure_factor_coef Fsqd
_refine_ls_weighting_details 'calc w=1/[\s^2^(Fo^2^)+(0.0406P)^2^+1.2715P] where P=(Fo^2^+2Fc^2^)/3'
_refine_ls_weighting_scheme calc
_refine_ls_wR_factor_gt 0.1034
_refine_ls_wR_factor_ref 0.1145
_reflns_number_gt 3055
_reflns_number_total 3817
_reflns_threshold_expression >2sigma(I)
_cod_data_source_file jo800486k-File003.cif
_cod_data_source_block kob12
_cod_depositor_comments
;
The following automatic conversions were performed:
'_symmetry_cell_setting' value 'Monoclinic' changed to 'monoclinic'
according to '/home/saulius/struct/CIF-dictionaries/cif_core.dic'
dictionary named 'cif_core.dic' version 2.4.1 from 2010-06-29.

Automatic conversion script
Id: cif_fix_enum 1527 2010-12-29 10:47:43Z saulius 

The following automatic conversions were performed:

'_space_group.centring_type' value 'C-centered' was replaced with the
value 'C' as specified in the replacement file
'/home/antanas/src/cod-tools/trunk/data/replacement-values/replacement_values.lst'.

Automatic conversion script
Id: cif_fix_values 5642 2017-10-24 12:04:52Z antanas 
;
_cod_original_sg_symbol_H-M 'C 2'
_cod_database_code 4023454

loop_
_symmetry_equiv_pos_as_xyz
'x, y, z'
'-x, y, -z'
'x+1/2, y+1/2, z'
'-x+1/2, y+1/2, -z'

loop_
_atom_site_label
_atom_site_type_symbol
_atom_site_fract_x
_atom_site_fract_y
_atom_site_fract_z
_atom_site_U_iso_or_equiv
_atom_site_adp_type
_atom_site_occupancy
_atom_site_symmetry_multiplicity
_atom_site_calc_flag
_atom_site_refinement_flags
_atom_site_disorder_assembly
_atom_site_disorder_group
C1 C 0.79144(19) 0.7936(4) 0.5776(3) 0.0241(7) Uani 1 1 d . . .
C2 C 0.73454(18) 0.7962(4) 0.6283(3) 0.0229(7) Uani 1 1 d . . .
H2 H 0.6926 0.7523 0.5814 0.027 Uiso 1 1 calc R . .
C3 C 0.76128(16) 0.6626(4) 0.7070(2) 0.0199(6) Uani 1 1 d . . .
H3 H 0.7497 0.5512 0.6745 0.024 Uiso 1 1 calc R . .
C4 C 0.83845(16) 0.6793(4) 0.7325(2) 0.0205(6) Uani 1 1 d . . .
C5 C 0.90971(17) 0.6930(4) 0.6074(3) 0.0246(7) Uani 1 1 d . . .
H5A H 0.9436 0.7622 0.6541 0.030 Uiso 1 1 calc R . .
H5B H 0.9038 0.7405 0.5408 0.030 Uiso 1 1 calc R . .
C6 C 0.93626(17) 0.5148(4) 0.6090(2) 0.0229(7) Uani 1 1 d . . .
C7 C 1.00491(17) 0.4864(4) 0.6285(2) 0.0242(7) Uani 1 1 d . . .
H7 H 1.0349 0.5794 0.6417 0.029 Uiso 1 1 calc R . .
C8 C 1.03143(17) 0.3262(4) 0.6296(3) 0.0246(7) Uani 1 1 d . . .
H8 H 1.0786 0.3096 0.6406 0.029 Uiso 1 1 calc R . .
C9 C 0.98751(17) 0.1909(4) 0.6142(2) 0.0222(7) Uani 1 1 d . . .
C10 C 0.91819(17) 0.2157(4) 0.5949(2) 0.0224(7) Uani 1 1 d . . .
H10 H 0.8883 0.1226 0.5849 0.027 Uiso 1 1 calc R . .
C11 C 0.89312(18) 0.3771(4) 0.5904(2) 0.0221(7) Uani 1 1 d . . .
H11 H 0.8457 0.3943 0.5745 0.027 Uiso 1 1 calc R . .
C12 C 1.07812(17) -0.0055(4) 0.6289(3) 0.0282(7) Uani 1 1 d . . .
H12A H 1.0914 0.0366 0.5715 0.042 Uiso 1 1 calc R . .
H12B H 1.0866 -0.1263 0.6354 0.042 Uiso 1 1 calc R . .
H12C H 1.1045 0.0518 0.6881 0.042 Uiso 1 1 calc R . .
C13 C 0.71957(18) 0.9702(4) 0.6624(3) 0.0293(8) Uani 1 1 d . . .
H13A H 0.7603 1.0152 0.7083 0.044 Uiso 1 1 calc R . .
H13B H 0.6832 0.9624 0.6952 0.044 Uiso 1 1 calc R . .
H13C H 0.7056 1.0447 0.6054 0.044 Uiso 1 1 calc R . .
C14 C 0.76326(17) 0.5174(4) 0.8509(3) 0.0245(7) Uani 1 1 d . . .
C15 C 0.7511(2) 0.5533(5) 0.9501(3) 0.0350(9) Uani 1 1 d . . .
H15A H 0.7707 0.4631 0.9960 0.053 Uiso 1 1 calc R . .
H15B H 0.7024 0.5597 0.9432 0.053 Uiso 1 1 calc R . .
H15C H 0.7723 0.6601 0.9753 0.053 Uiso 1 1 calc R . .
C16 C 0.72944(18) 0.3541(4) 0.8070(3) 0.0279(8) Uani 1 1 d . . .
H16A H 0.7355 0.3388 0.7409 0.042 Uiso 1 1 calc R . .
H16B H 0.6811 0.3590 0.8031 0.042 Uiso 1 1 calc R . .
H16C H 0.7500 0.2598 0.8487 0.042 Uiso 1 1 calc R . .
C17 C 0.86362(16) 0.5135(4) 0.7861(2) 0.0211(6) Uani 1 1 d . . .
H17A H 0.8481 0.4166 0.7421 0.025 Uiso 1 1 calc R . .
H17B H 0.9136 0.5117 0.8082 0.025 Uiso 1 1 calc R . .
C18 C 0.86841(17) 0.8384(4) 0.7941(2) 0.0202(7) Uani 1 1 d . . .
C19 C 0.90529(17) 0.9471(4) 0.9650(2) 0.0208(7) Uani 1 1 d . . .
C20 C 0.89787(17) 1.1167(4) 0.9429(3) 0.0226(7) Uani 1 1 d . . .
H20 H 0.8784 1.1509 0.8770 0.027 Uiso 1 1 calc R . .
C21 C 0.91841(19) 1.2370(4) 1.0155(3) 0.0267(8) Uani 1 1 d . . .
H21 H 0.9125 1.3523 0.9986 0.032 Uiso 1 1 calc R . .
C22 C 0.94748(18) 1.1920(5) 1.1124(3) 0.0283(8) Uani 1 1 d . . .
H22 H 0.9614 1.2758 1.1615 0.034 Uiso 1 1 calc R . .
C23 C 0.95594(16) 1.0258(4) 1.1368(2) 0.0230(7) Uani 1 1 d . . .
H23 H 0.9759 0.9934 1.2029 0.028 Uiso 1 1 calc R . .
C24 C 0.93519(18) 0.9055(4) 1.0645(3) 0.0233(7) Uani 1 1 d . . .
N1 N 0.84559(14) 0.7027(3) 0.6332(2) 0.0203(6) Uani 1 1 d . . .
N2 N 0.88214(15) 0.8210(3) 0.8942(2) 0.0241(6) Uani 1 1 d . . .
H2A H 0.8758 0.7209 0.9165 0.029 Uiso 1 1 calc R . .
N3 N 0.9467(2) 0.7329(4) 1.0971(3) 0.0446(10) Uani 1 1 d . . .
O1 O 1.00795(11) 0.0260(3) 0.61654(18) 0.0263(5) Uani 1 1 d . . .
O2 O 0.78930(14) 0.8586(3) 0.49814(19) 0.0310(6) Uani 1 1 d . . .
O3 O 0.73685(12) 0.6619(3) 0.79129(18) 0.0234(5) Uani 1 1 d . . .
O4 O 0.83520(12) 0.5074(3) 0.86914(17) 0.0225(5) Uani 1 1 d . . .
O5 O 0.87883(13) 0.9642(3) 0.75300(18) 0.0276(6) Uani 1 1 d . . .
O6 O 0.9837(10) 0.705(3) 1.1737(19) 0.044(3) Uani 0.487(5) 1 d P . .
O6A O 0.9612(10) 0.685(3) 1.1768(19) 0.044(3) Uani 0.487(5) 1 d P . .
O7 O 0.8977(3) 0.6277(6) 1.0611(4) 0.0310(13) Uani 0.513(5) 1 d P . .
O7A O 0.9714(3) 0.6369(6) 1.0297(4) 0.0332(13) Uani 0.513(5) 1 d P . .

loop_
_atom_site_aniso_label
_atom_site_aniso_U_11
_atom_site_aniso_U_22
_atom_site_aniso_U_33
_atom_site_aniso_U_23
_atom_site_aniso_U_13
_atom_site_aniso_U_12
C1 0.0308(18) 0.0183(15) 0.0199(18) 0.0011(13) 0.0009(15) -0.0010(13)
C2 0.0219(17) 0.0209(16) 0.0208(17) 0.0028(13) -0.0033(15) -0.0028(12)
C3 0.0199(15) 0.0180(15) 0.0182(15) 0.0014(13) -0.0012(13) -0.0008(12)
C4 0.0230(16) 0.0208(15) 0.0155(15) 0.0008(13) 0.0010(13) -0.0027(13)
C5 0.0285(17) 0.0217(16) 0.0240(17) -0.0013(14) 0.0076(15) -0.0037(14)
C6 0.0262(16) 0.0227(16) 0.0188(16) -0.0004(13) 0.0042(14) -0.0022(14)
C7 0.0251(16) 0.0269(18) 0.0176(15) -0.0015(13) 0.0004(14) -0.0058(14)
C8 0.0197(16) 0.0286(17) 0.0234(17) 0.0019(14) 0.0021(15) -0.0016(14)
C9 0.0270(16) 0.0219(16) 0.0147(15) 0.0013(13) 0.0005(13) 0.0001(14)
C10 0.0266(17) 0.0223(17) 0.0177(16) -0.0031(13) 0.0045(14) -0.0063(13)
C11 0.0236(16) 0.0217(17) 0.0187(16) -0.0017(13) 0.0015(14) -0.0021(14)
C12 0.0272(17) 0.0248(18) 0.0298(19) 0.0017(14) 0.0028(15) 0.0023(14)
C13 0.0296(18) 0.0205(17) 0.033(2) 0.0032(15) 0.0008(16) 0.0040(14)
C14 0.0287(17) 0.0210(16) 0.0238(17) 0.0077(14) 0.0070(15) 0.0061(14)
C15 0.046(2) 0.030(2) 0.032(2) 0.0105(16) 0.0158(19) 0.0132(17)
C16 0.0276(18) 0.0201(17) 0.0313(19) 0.0085(14) -0.0006(16) -0.0027(14)
C17 0.0188(14) 0.0243(16) 0.0171(16) -0.0001(13) -0.0007(13) 0.0052(13)
C18 0.0218(16) 0.0170(15) 0.0199(16) -0.0005(13) 0.0022(14) 0.0001(12)
C19 0.0212(16) 0.0220(16) 0.0153(16) -0.0022(13) -0.0018(14) -0.0033(13)
C20 0.0231(17) 0.0227(16) 0.0169(17) 0.0008(13) -0.0036(15) 0.0018(13)
C21 0.0309(18) 0.0175(15) 0.0278(19) -0.0011(13) 0.0009(16) -0.0012(13)
C22 0.0305(18) 0.0269(18) 0.0223(17) -0.0067(15) -0.0021(15) -0.0007(15)
C23 0.0234(16) 0.0265(17) 0.0158(16) -0.0004(14) -0.0004(13) 0.0007(14)
C24 0.0245(17) 0.0202(16) 0.0205(18) 0.0015(13) -0.0024(15) 0.0002(13)
N1 0.0217(13) 0.0208(14) 0.0169(13) -0.0009(11) 0.0026(11) -0.0013(11)
N2 0.0305(16) 0.0184(13) 0.0171(14) -0.0021(12) -0.0048(13) 0.0012(11)
N3 0.057(2) 0.0224(16) 0.033(2) 0.0021(14) -0.0267(18) 0.0014(15)
O1 0.0243(12) 0.0230(12) 0.0283(13) 0.0019(11) 0.0014(11) 0.0012(10)
O2 0.0397(14) 0.0297(13) 0.0211(13) 0.0076(10) 0.0039(11) -0.0012(11)
O3 0.0270(12) 0.0190(11) 0.0234(12) 0.0052(9) 0.0052(10) 0.0037(9)
O4 0.0274(11) 0.0208(11) 0.0168(11) 0.0017(9) 0.0016(10) 0.0036(9)
O5 0.0343(13) 0.0225(12) 0.0247(13) -0.0034(10) 0.0057(11) -0.0080(10)
O6 0.091(11) 0.023(5) 0.024(2) 0.013(3) 0.023(7) 0.000(6)
O6A 0.091(11) 0.023(5) 0.024(2) 0.013(3) 0.023(7) 0.000(6)
O7 0.043(3) 0.023(2) 0.021(3) 0.0020(19) -0.002(2) -0.006(2)
O7A 0.042(3) 0.022(3) 0.029(3) -0.004(2) -0.001(2) 0.004(2)

loop_
_atom_type_symbol
_atom_type_description
_atom_type_scat_dispersion_real
_atom_type_scat_dispersion_imag
_atom_type_scat_source
C C 0.0181 0.0091 'International Tables Vol C Tables 4.2.6.8 and 6.1.1.4'
H H 0.0000 0.0000 'International Tables Vol C Tables 4.2.6.8 and 6.1.1.4'
N N 0.0311 0.0180 'International Tables Vol C Tables 4.2.6.8 and 6.1.1.4'
O O 0.0492 0.0322 'International Tables Vol C Tables 4.2.6.8 and 6.1.1.4'

loop_
_geom_angle_atom_site_label_1
_geom_angle_atom_site_label_2
_geom_angle_atom_site_label_3
_geom_angle
_geom_angle_site_symmetry_1
_geom_angle_site_symmetry_3
_geom_angle_publ_flag
O2 C1 N1 124.7(3) . . ?
O2 C1 C2 125.3(3) . . ?
N1 C1 C2 110.0(3) . . ?
C1 C2 C13 113.8(3) . . ?
C1 C2 C3 99.2(3) . . ?
C13 C2 C3 117.9(3) . . ?
C1 C2 H2 108.5 . . ?
C13 C2 H2 108.5 . . ?
C3 C2 H2 108.5 . . ?
O3 C3 C2 118.4(3) . . ?
O3 C3 C4 112.3(3) . . ?
C2 C3 C4 105.0(3) . . ?
O3 C3 H3 106.8 . . ?
C2 C3 H3 106.8 . . ?
C4 C3 H3 106.8 . . ?
N1 C4 C3 98.4(3) . . ?
N1 C4 C17 118.3(3) . . ?
C3 C4 C17 103.4(3) . . ?
N1 C4 C18 107.7(3) . . ?
C3 C4 C18 115.4(3) . . ?
C17 C4 C18 113.0(3) . . ?
N1 C5 C6 112.9(3) . . ?
N1 C5 H5A 109.0 . . ?
C6 C5 H5A 109.0 . . ?
N1 C5 H5B 109.0 . . ?
C6 C5 H5B 109.0 . . ?
H5A C5 H5B 107.8 . . ?
C7 C6 C11 118.3(3) . . ?
C7 C6 C5 119.9(3) . . ?
C11 C6 C5 121.8(3) . . ?
C6 C7 C8 122.0(3) . . ?
C6 C7 H7 119.0 . . ?
C8 C7 H7 119.0 . . ?
C9 C8 C7 118.6(3) . . ?
C9 C8 H8 120.7 . . ?
C7 C8 H8 120.7 . . ?
O1 C9 C8 123.9(3) . . ?
O1 C9 C10 115.4(3) . . ?
C8 C9 C10 120.6(3) . . ?
C11 C10 C9 119.4(3) . . ?
C11 C10 H10 120.3 . . ?
C9 C10 H10 120.3 . . ?
C10 C11 C6 121.0(3) . . ?
C10 C11 H11 119.5 . . ?
C6 C11 H11 119.5 . . ?
O1 C12 H12A 109.5 . . ?
O1 C12 H12B 109.5 . . ?
H12A C12 H12B 109.5 . . ?
O1 C12 H12C 109.5 . . ?
H12A C12 H12C 109.5 . . ?
H12B C12 H12C 109.5 . . ?
C2 C13 H13A 109.5 . . ?
C2 C13 H13B 109.5 . . ?
H13A C13 H13B 109.5 . . ?
C2 C13 H13C 109.5 . . ?
H13A C13 H13C 109.5 . . ?
H13B C13 H13C 109.5 . . ?
O4 C14 O3 111.0(3) . . ?
O4 C14 C15 105.1(3) . . ?
O3 C14 C15 105.0(3) . . ?
O4 C14 C16 111.2(3) . . ?
O3 C14 C16 112.6(3) . . ?
C15 C14 C16 111.5(3) . . ?
C14 C15 H15A 109.5 . . ?
C14 C15 H15B 109.5 . . ?
H15A C15 H15B 109.5 . . ?
C14 C15 H15C 109.5 . . ?
H15A C15 H15C 109.5 . . ?
H15B C15 H15C 109.5 . . ?
C14 C16 H16A 109.5 . . ?
C14 C16 H16B 109.5 . . ?
H16A C16 H16B 109.5 . . ?
C14 C16 H16C 109.5 . . ?
H16A C16 H16C 109.5 . . ?
H16B C16 H16C 109.5 . . ?
O4 C17 C4 105.8(3) . . ?
O4 C17 H17A 110.6 . . ?
C4 C17 H17A 110.6 . . ?
O4 C17 H17B 110.6 . . ?
C4 C17 H17B 110.6 . . ?
H17A C17 H17B 108.7 . . ?
O5 C18 N2 124.4(3) . . ?
O5 C18 C4 120.0(3) . . ?
N2 C18 C4 115.6(3) . . ?
C20 C19 N2 122.7(3) . . ?
C20 C19 C24 116.4(3) . . ?
N2 C19 C24 120.8(3) . . ?
C21 C20 C19 121.0(3) . . ?
C21 C20 H20 119.5 . . ?
C19 C20 H20 119.5 . . ?
C20 C21 C22 121.2(3) . . ?
C20 C21 H21 119.4 . . ?
C22 C21 H21 119.4 . . ?
C23 C22 C21 119.4(3) . . ?
C23 C22 H22 120.3 . . ?
C21 C22 H22 120.3 . . ?
C22 C23 C24 119.5(3) . . ?
C22 C23 H23 120.2 . . ?
C24 C23 H23 120.2 . . ?
C23 C24 C19 122.5(3) . . ?
C23 C24 N3 115.6(3) . . ?
C19 C24 N3 121.9(3) . . ?
C1 N1 C5 121.9(3) . . ?
C1 N1 C4 109.9(3) . . ?
C5 N1 C4 124.1(3) . . ?
C18 N2 C19 126.6(3) . . ?
C18 N2 H2A 116.7 . . ?
C19 N2 H2A 116.7 . . ?
O6A N3 O6 24.9(12) . . ?
O6A N3 O7 98.1(9) . . ?
O6 N3 O7 118.9(9) . . ?
O6A N3 O7A 115.6(13) . . ?
O6 N3 O7A 104.9(12) . . ?
O7 N3 O7A 76.6(4) . . ?
O6A N3 C24 127.0(13) . . ?
O6 N3 C24 119.1(11) . . ?
O7 N3 C24 116.2(3) . . ?
O7A N3 C24 110.9(4) . . ?
C9 O1 C12 117.5(3) . . ?
C3 O3 C14 109.4(2) . . ?
C14 O4 C17 118.2(2) . . ?
N3 O7A O7A 142.1(4) . 2_757 ?

loop_
_geom_bond_atom_site_label_1
_geom_bond_atom_site_label_2
_geom_bond_distance
_geom_bond_site_symmetry_2
_geom_bond_publ_flag
C1 O2 1.226(4) . ?
C1 N1 1.384(4) . ?
C1 C2 1.524(5) . ?
C2 C13 1.527(5) . ?
C2 C3 1.532(4) . ?
C2 H2 1.0000 . ?
C3 O3 1.408(4) . ?
C3 C4 1.535(4) . ?
C3 H3 1.0000 . ?
C4 N1 1.460(4) . ?
C4 C17 1.543(4) . ?
C4 C18 1.569(4) . ?
C5 N1 1.459(4) . ?
C5 C6 1.521(5) . ?
C5 H5A 0.9900 . ?
C5 H5B 0.9900 . ?
C6 C7 1.382(5) . ?
C6 C11 1.392(5) . ?
C7 C8 1.388(5) . ?
C7 H7 0.9500 . ?
C8 C9 1.386(5) . ?
C8 H8 0.9500 . ?
C9 O1 1.379(4) . ?
C9 C10 1.391(5) . ?
C10 C11 1.381(5) . ?
C10 H10 0.9500 . ?
C11 H11 0.9500 . ?
C12 O1 1.428(4) . ?
C12 H12A 0.9800 . ?
C12 H12B 0.9800 . ?
C12 H12C 0.9800 . ?
C13 H13A 0.9800 . ?
C13 H13B 0.9800 . ?
C13 H13C 0.9800 . ?
C14 O4 1.433(4) . ?
C14 O3 1.445(4) . ?
C14 C15 1.514(5) . ?
C14 C16 1.528(5) . ?
C15 H15A 0.9800 . ?
C15 H15B 0.9800 . ?
C15 H15C 0.9800 . ?
C16 H16A 0.9800 . ?
C16 H16B 0.9800 . ?
C16 H16C 0.9800 . ?
C17 O4 1.442(4) . ?
C17 H17A 0.9900 . ?
C17 H17B 0.9900 . ?
C18 O5 1.206(4) . ?
C18 N2 1.374(4) . ?
C19 C20 1.388(5) . ?
C19 N2 1.409(4) . ?
C19 C24 1.414(5) . ?
C20 C21 1.386(5) . ?
C20 H20 0.9500 . ?
C21 C22 1.387(5) . ?
C21 H21 0.9500 . ?
C22 C23 1.369(5) . ?
C22 H22 0.9500 . ?
C23 C24 1.384(5) . ?
C23 H23 0.9500 . ?
C24 N3 1.452(4) . ?
N2 H2A 0.8800 . ?
N3 O6A 1.15(2) . ?
N3 O6 1.17(3) . ?
N3 O7 1.305(6) . ?
N3 O7A 1.416(7) . ?
O7A O7A 1.613(11) 2_757 ?
